data_8103344
loop_
_publ_author_name
'Byung-Soon Kim'
'Shinya Matsumoto'
'Young-A Son'

_publ_section_title
;
 Crystal structure of
 (Z)-2-amino-3-[(E)-4-(diethylamino)-2-ethoxybenzylideneamino]-2-butenedinitrile,
 C17H21N5O
;
_journal_issue 2
_journal_name_full 'Zeitschrift f\"ur Kristallographie - New Crystal Structures'
_journal_page_first 223
_journal_volume 227
_journal_year 2012
_chemical_formula_moiety 'C17 H21 N5 O '
_chemical_formula_sum 'C17 H21 N5 O'
_chemical_formula_weight 311.39
_space_group_IT_number 14
_symmetry_cell_setting monoclinic
_symmetry_Int_Tables_number 14
_symmetry_space_group_name_Hall '-P 2ybc'
_symmetry_space_group_name_H-M 'P 1 21/c 1'
_cell_angle_alpha 90.0000
_cell_angle_beta 93.3807(7)
_cell_angle_gamma 90.0000
_cell_formula_units_Z 4
_cell_length_a 8.73445(16)
_cell_length_b 14.1564(3)
_cell_length_c 13.9178(3)
_cell_measurement_reflns_used 12069
_cell_measurement_temperature 296.1
_cell_measurement_theta_max 68.2
_cell_measurement_theta_min 3.1
_cell_volume 1717.92(6)
_computing_cell_refinement PROCESS-AUTO
_computing_data_collection PROCESS-AUTO
_computing_data_reduction CrystalStructure
_computing_publication_material 'CrystalStructure 3.8'
_computing_structure_refinement CRYSTALS
_computing_structure_solution SIR2004
_diffrn_ambient_temperature 296.1
_diffrn_detector_area_resol_mean 10.00
_diffrn_measured_fraction_theta_full 0.988
_diffrn_measured_fraction_theta_max 0.988
_diffrn_measurement_device_type 'Rigaku RAXIS-RAPID'
_diffrn_measurement_method \w
_diffrn_radiation_type 'Cu K\a'
_diffrn_radiation_wavelength 1.54187
_diffrn_reflns_av_R_equivalents 0.031
_diffrn_reflns_limit_h_max 10
_diffrn_reflns_limit_h_min -10
_diffrn_reflns_limit_k_max 17
_diffrn_reflns_limit_k_min -17
_diffrn_reflns_limit_l_max 16
_diffrn_reflns_limit_l_min -16
_diffrn_reflns_number 15786
_diffrn_reflns_theta_full 68.24
_diffrn_reflns_theta_max 68.24
_exptl_absorpt_coefficient_mu 0.632
_exptl_absorpt_correction_T_max 0.881
_exptl_absorpt_correction_T_min 0.744
_exptl_absorpt_correction_type multi-scan
_exptl_absorpt_process_details
;
    Higashi, T. (1995). Program for Absorption Correction.
    Rigaku Corporation, Tokyo, Japan.
;
_exptl_crystal_colour red
_exptl_crystal_density_diffrn 1.204
_exptl_crystal_density_method 'not measured'
_exptl_crystal_description block
_exptl_crystal_F_000 664.00
_exptl_crystal_size_max 0.25
_exptl_crystal_size_mid 0.20
_exptl_crystal_size_min 0.20
_refine_diff_density_max 0.52
_refine_diff_density_min -0.59
_refine_ls_extinction_method none
_refine_ls_goodness_of_fit_ref 1.060
_refine_ls_hydrogen_treatment refall
_refine_ls_number_parameters 229
_refine_ls_number_reflns 3105
_refine_ls_R_factor_gt 0.0755
_refine_ls_shift/su_max 0.0000
_refine_ls_structure_factor_coef F
_refine_ls_weighting_details 'w = 1/[0.0010Fo^2^ + 3.0000\s(Fo^2^) + 0.5000]'
_refine_ls_weighting_scheme calc
_refine_ls_wR_factor_ref 0.0991
_reflns_number_gt 2100
_reflns_number_total 3105
_reflns_threshold_expression F^2^>2.0\s(F^2^)
_cod_data_source_file 1267-3687.cff
_cod_data_source_block '__C17H21N5O'
_cod_original_cell_volume 1717.92(5)
_cod_original_formula_sum 'C17 H21 N5 O '
_cod_database_code 8103344

loop_
_symmetry_equiv_pos_site_id
_symmetry_equiv_pos_as_xyz
1 +X,+Y,+Z
2 -X,1/2+Y,1/2-Z
3 -X,-Y,-Z
4 +X,1/2-Y,1/2+Z

loop_
_atom_site_label
_atom_site_type_symbol
_atom_site_fract_x
_atom_site_fract_y
_atom_site_fract_z
_atom_site_U_iso_or_equiv
_atom_site_adp_type
_atom_site_occupancy
_atom_site_symmetry_multiplicity
_atom_site_calc_flag
_atom_site_refinement_flags
O(1) O 0.7531(2) -0.07397(13) 0.99427(13) 0.0590(5) Uani 1.00 1 d .
N(1) N 0.3968(3) 0.16269(16) 1.33932(19) 0.0692(8) Uani 1.00 1 d .
N(2) N 0.2961(3) -0.0169(2) 1.4858(2) 0.0951(11) Uani 1.00 1 d .
N(3) N 0.4965(3) -0.16478(19) 1.2788(2) 0.0792(9) Uani 1.00 1 d .
N(4) N 0.5363(2) 0.06595(15) 1.19745(14) 0.0481(6) Uani 1.00 1 d .
N(5) N 0.8714(3) 0.2141(2) 0.8287(2) 0.0856(10) Uani 1.00 1 d .
C(1) C 0.3471(3) 0.0201(2) 1.4223(2) 0.0642(9) Uani 1.00 1 d .
C(2) C 0.4096(3) 0.06702(19) 1.34192(19) 0.0511(7) Uani 1.00 1 d .
C(3) C 0.4751(2) 0.01663(18) 1.27227(18) 0.0472(7) Uani 1.00 1 d .
C(4) C 0.4836(3) -0.0846(2) 1.2784(2) 0.0558(8) Uani 1.00 1 d .
C(5) C 0.6013(2) 0.02204(18) 1.13003(18) 0.0486(7) Uani 1.00 1 d .
C(6) C 0.6714(2) 0.07104(18) 1.05365(18) 0.0479(7) Uani 1.00 1 d .
C(7) C 0.6671(3) 0.16928(19) 1.0450(2) 0.0549(8) Uani 1.00 1 d .
C(8) C 0.7326(3) 0.2170(2) 0.9727(2) 0.0621(9) Uani 1.00 1 d .
C(9) C 0.8100(3) 0.1670(2) 0.9020(2) 0.0614(8) Uani 1.00 1 d .
C(10) C 0.8189(3) 0.0686(2) 0.9108(2) 0.0575(8) Uani 1.00 1 d .
C(11) C 0.7500(3) 0.02203(18) 0.98372(18) 0.0497(7) Uani 1.00 1 d .
C(12) C 0.8238(3) -0.1310(2) 0.9245(2) 0.0599(8) Uani 1.00 1 d .
C(13) C 0.7939(4) -0.2311(2) 0.9520(2) 0.0815(11) Uani 1.00 1 d .
C(14) C 0.8421(4) 0.3135(2) 0.8079(2) 0.0877(12) Uani 1.00 1 d .
C(15) C 0.9618(5) 0.3764(3) 0.8481(4) 0.137(2) Uani 1.00 1 d .
C(16) C 0.9293(5) 0.1518(4) 0.7336(5) 0.160(2) Uani 1.00 1 d .
C(17) C 1.0686(8) 0.1449(4) 0.7740(3) 0.150(2) Uani 1.00 1 d .
H(1) H 0.4310 0.1938 1.2920 0.085 Uiso 1.00 1 c R
H(2) H 0.3545 0.1921 1.3849 0.085 Uiso 1.00 1 c R
H(3) H 0.6030 -0.0436 1.1307 0.058 Uiso 1.00 1 c R
H(4) H 0.6173 0.2039 1.0906 0.066 Uiso 1.00 1 c R
H(5) H 0.7268 0.2825 0.9700 0.075 Uiso 1.00 1 c R
H(6) H 0.8722 0.0342 0.8666 0.070 Uiso 1.00 1 c R
H(7) H 0.9332 -0.1187 0.9256 0.072 Uiso 1.00 1 c R
H(8) H 0.7793 -0.1180 0.8604 0.072 Uiso 1.00 1 c R
H(9) H 0.8753 -0.2528 0.9959 0.100 Uiso 1.00 1 c R
H(10) H 0.7889 -0.2702 0.8955 0.100 Uiso 1.00 1 c R
H(11) H 0.6983 -0.2347 0.9825 0.100 Uiso 1.00 1 c R
H(12) H 0.7451 0.3310 0.8335 0.106 Uiso 1.00 1 c R
H(13) H 0.8322 0.3224 0.7387 0.106 Uiso 1.00 1 c R
H(14) H 0.9382 0.3947 0.9120 0.165 Uiso 1.00 1 c R
H(15) H 0.9667 0.4316 0.8083 0.165 Uiso 1.00 1 c R
H(16) H 1.0590 0.3445 0.8504 0.165 Uiso 1.00 1 c R
H(17) H 0.8770 0.0917 0.7245 0.191 Uiso 1.00 1 c R
H(18) H 0.9241 0.1876 0.6740 0.191 Uiso 1.00 1 c R
H(19) H 1.1290 0.1979 0.7558 0.180 Uiso 1.00 1 c R
H(20) H 1.1129 0.0877 0.7512 0.180 Uiso 1.00 1 c R
H(21) H 1.0667 0.1426 0.8429 0.180 Uiso 1.00 1 c R

loop_
_atom_site_aniso_label
_atom_site_aniso_U_11
_atom_site_aniso_U_22
_atom_site_aniso_U_33
_atom_site_aniso_U_12
_atom_site_aniso_U_13
_atom_site_aniso_U_23
O(1) 0.0788(13) 0.0479(10) 0.0528(10) 0.0036(9) 0.0250(9) -0.0017(8)
N(1) 0.0855(18) 0.0519(14) 0.0740(16) 0.0040(12) 0.0363(13) -0.0069(12)
N(2) 0.095(2) 0.116(2) 0.0767(19) -0.0122(19) 0.0311(17) 0.0215(18)
N(3) 0.100(2) 0.0481(15) 0.092(2) 0.0004(14) 0.0202(16) 0.0063(13)
N(4) 0.0523(13) 0.0456(12) 0.0476(12) -0.0011(9) 0.0125(9) -0.0009(9)
N(5) 0.113(2) 0.0683(18) 0.0811(18) 0.0069(16) 0.0515(17) 0.0186(14)
C(1) 0.0613(18) 0.073(2) 0.0596(17) -0.0022(15) 0.0162(14) 0.0059(15)
C(2) 0.0497(15) 0.0526(15) 0.0518(15) -0.0019(12) 0.0103(12) 0.0001(12)
C(3) 0.0495(15) 0.0431(13) 0.0497(14) -0.0010(11) 0.0071(11) 0.0023(11)
C(4) 0.0585(17) 0.0505(16) 0.0597(17) -0.0028(13) 0.0135(13) 0.0035(13)
C(5) 0.0527(15) 0.0425(14) 0.0508(14) -0.0009(11) 0.0064(12) -0.0027(11)
C(6) 0.0483(14) 0.0490(14) 0.0472(14) -0.0013(11) 0.0080(11) -0.0004(11)
C(7) 0.0605(17) 0.0496(15) 0.0554(16) 0.0040(13) 0.0118(13) -0.0007(12)
C(8) 0.0697(19) 0.0501(16) 0.0678(18) 0.0030(14) 0.0144(15) 0.0064(13)
C(9) 0.0661(18) 0.0611(18) 0.0579(17) -0.0016(14) 0.0112(14) 0.0106(14)
C(10) 0.0641(18) 0.0573(17) 0.0526(15) 0.0014(13) 0.0164(13) 0.0021(13)
C(11) 0.0549(16) 0.0470(14) 0.0475(14) 0.0002(12) 0.0051(12) -0.0007(11)
C(12) 0.0709(19) 0.0605(17) 0.0496(15) 0.0080(14) 0.0159(13) -0.0068(13)
C(13) 0.113(2) 0.0579(19) 0.076(2) 0.0100(18) 0.032(2) -0.0105(16)
C(14) 0.085(2) 0.089(2) 0.091(2) 0.008(2) 0.020(2) 0.037(2)
C(15) 0.102(3) 0.081(3) 0.230(6) -0.004(2) 0.034(3) 0.012(3)
C(16) 0.081(3) 0.162(5) 0.235(6) -0.010(3) 0.003(3) 0.136(4)
C(17) 0.224(6) 0.147(4) 0.079(2) -0.095(4) -0.001(3) 0.021(2)

loop_
_atom_type_symbol
_atom_type_description
_atom_type_scat_dispersion_real
_atom_type_scat_dispersion_imag
_atom_type_scat_source
C C 0.018 0.009
;
International Tables for Crystallography
(1992, Vol. C, Tables 4.2.6.8 and 6.1.1.4)
;
H H 0.000 0.000
;
International Tables for Crystallography
(1992, Vol. C, Table 6.1.1.4)
;
N N 0.031 0.018
;
International Tables for Crystallography
(1992, Vol. C, Tables 4.2.6.8 and 6.1.1.4)
;
O O 0.049 0.032
;
International Tables for Crystallography
(1992, Vol. C, Tables 4.2.6.8 and 6.1.1.4)
;

loop_
_geom_angle_atom_site_label_1
_geom_angle_atom_site_label_2
_geom_angle_atom_site_label_3
_geom_angle
_geom_angle_publ_flag
C(11) O(1) C(12) 119.7(2) yes
C(3) N(4) C(5) 120.7(2) yes
C(9) N(5) C(14) 123.5(3) yes
C(9) N(5) C(16) 118.8(3) yes
C(14) N(5) C(16) 113.9(3) yes
N(2) C(1) C(2) 179.3(3) yes
N(1) C(2) C(1) 116.5(2) yes
N(1) C(2) C(3) 122.8(2) yes
C(1) C(2) C(3) 120.6(2) yes
N(4) C(3) C(2) 118.0(2) yes
N(4) C(3) C(4) 121.7(2) yes
C(2) C(3) C(4) 120.3(2) yes
N(3) C(4) C(3) 175.8(3) yes
N(4) C(5) C(6) 122.2(2) yes
C(5) C(6) C(7) 122.3(2) yes
C(5) C(6) C(11) 121.4(2) yes
C(7) C(6) C(11) 116.3(2) yes
C(6) C(7) C(8) 123.1(2) yes
C(7) C(8) C(9) 120.2(2) yes
N(5) C(9) C(8) 120.3(2) yes
N(5) C(9) C(10) 122.2(2) yes
C(8) C(9) C(10) 117.5(2) yes
C(9) C(10) C(11) 121.0(2) yes
O(1) C(11) C(6) 115.0(2) yes
O(1) C(11) C(10) 123.2(2) yes
C(6) C(11) C(10) 121.7(2) yes
O(1) C(12) C(13) 105.8(2) yes
N(5) C(14) C(15) 113.5(3) yes
N(5) C(16) C(17) 90.9(4) yes
C(2) N(1) H(1) 119.9 no
C(2) N(1) H(2) 120.1 no
H(1) N(1) H(2) 120.0 no
N(4) C(5) H(3) 118.9 no
C(6) C(5) H(3) 118.9 no
C(6) C(7) H(4) 118.4 no
C(8) C(7) H(4) 118.5 no
C(7) C(8) H(5) 119.9 no
C(9) C(8) H(5) 119.8 no
C(9) C(10) H(6) 119.4 no
C(11) C(10) H(6) 119.5 no
O(1) C(12) H(7) 110.6 no
O(1) C(12) H(8) 110.6 no
C(13) C(12) H(7) 110.7 no
C(13) C(12) H(8) 110.4 no
H(7) C(12) H(8) 108.7 no
C(12) C(13) H(9) 109.3 no
C(12) C(13) H(10) 109.6 no
C(12) C(13) H(11) 109.4 no
H(9) C(13) H(10) 109.5 no
H(9) C(13) H(11) 109.5 no
H(10) C(13) H(11) 109.5 no
N(5) C(14) H(12) 108.7 no
N(5) C(14) H(13) 109.1 no
C(15) C(14) H(12) 109.0 no
C(15) C(14) H(13) 108.7 no
H(12) C(14) H(13) 107.7 no
C(14) C(15) H(14) 109.3 no
C(14) C(15) H(15) 109.3 no
C(14) C(15) H(16) 109.8 no
H(14) C(15) H(15) 109.5 no
H(14) C(15) H(16) 109.5 no
H(15) C(15) H(16) 109.5 no
N(5) C(16) H(17) 113.5 no
N(5) C(16) H(18) 113.3 no
C(17) C(16) H(17) 114.1 no
C(17) C(16) H(18) 113.6 no
H(17) C(16) H(18) 110.4 no
C(16) C(17) H(19) 109.8 no
C(16) C(17) H(20) 107.6 no
C(16) C(17) H(21) 111.1 no
H(19) C(17) H(20) 109.5 no
H(19) C(17) H(21) 109.5 no
H(20) C(17) H(21) 109.5 no

loop_
_geom_bond_atom_site_label_1
_geom_bond_atom_site_label_2
_geom_bond_distance
_geom_bond_publ_flag
O(1) C(11) 1.367(3) yes
O(1) C(12) 1.430(3) yes
N(1) C(2) 1.359(3) yes
N(2) C(1) 1.140(4) yes
N(3) C(4) 1.141(4) yes
N(4) C(3) 1.387(3) yes
N(4) C(5) 1.285(3) yes
N(5) C(9) 1.355(4) yes
N(5) C(14) 1.456(4) yes
N(5) C(16) 1.693(7) yes
C(1) C(2) 1.436(4) yes
C(2) C(3) 1.357(3) yes
C(3) C(4) 1.437(3) yes
C(5) C(6) 1.436(3) yes
C(6) C(7) 1.396(3) yes
C(6) C(11) 1.407(3) yes
C(7) C(8) 1.365(4) yes
C(8) C(9) 1.416(4) yes
C(9) C(10) 1.401(4) yes
C(10) C(11) 1.378(3) yes
C(12) C(13) 1.496(4) yes
C(14) C(15) 1.459(6) yes
C(16) C(17) 1.314(8) yes
N(1) H(1) 0.860 no
N(1) H(2) 0.860 no
C(5) H(3) 0.930 no
C(7) H(4) 0.930 no
C(8) H(5) 0.930 no
C(10) H(6) 0.930 no
C(12) H(7) 0.970 no
C(12) H(8) 0.970 no
C(13) H(9) 0.960 no
C(13) H(10) 0.960 no
C(13) H(11) 0.960 no
C(14) H(12) 0.970 no
C(14) H(13) 0.970 no
C(15) H(14) 0.960 no
C(15) H(15) 0.960 no
C(15) H(16) 0.960 no
C(16) H(17) 0.970 no
C(16) H(18) 0.970 no
C(17) H(19) 0.960 no
C(17) H(20) 0.960 no
C(17) H(21) 0.960 no

loop_
_geom_contact_atom_site_label_1
_geom_contact_atom_site_label_2
_geom_contact_distance
_geom_contact_site_symmetry_2
O(1) N(4) 3.568(2) 3_657
O(1) C(5) 3.533(3) 3_657
N(1) N(3) 3.117(3) 2_657
N(2) N(2) 3.592(4) 3_658
N(2) C(1) 3.298(4) 3_658
N(2) C(2) 3.484(3) 3_658
N(3) N(1) 3.117(3) 2_647
N(3) N(5) 3.534(4) 3_657
N(3) C(9) 3.564(4) 3_657
N(4) O(1) 3.568(2) 3_657
N(4) C(14) 3.453(4) 4_555
N(5) N(3) 3.534(4) 3_657
C(1) N(2) 3.298(4) 3_658
C(1) C(1) 3.384(4) 3_658
C(2) N(2) 3.484(3) 3_658
C(5) O(1) 3.533(3) 3_657
C(5) C(11) 3.426(3) 3_657
C(9) N(3) 3.564(4) 3_657
C(11) C(5) 3.426(3) 3_657
C(14) N(4) 3.453(4) 4_554
O(1) H(21) 2.853 3_757
N(1) H(5) 3.406 4_555
N(1) H(8) 3.160 3_657
N(1) H(11) 3.031 2_657
N(1) H(12) 3.049 4_555
N(1) H(16) 2.966 4_455
N(1) H(19) 3.224 4_455
N(2) H(5) 2.915 2_647
N(2) H(12) 3.347 2_647
N(2) H(14) 2.851 2_647
N(2) H(17) 3.384 3_657
N(3) H(1) 2.335 2_647
N(3) H(2) 3.367 2_647
N(3) H(4) 2.822 2_647
N(3) H(10) 3.085 4_545
N(3) H(11) 3.547 4_545
N(3) H(12) 3.470 3_657
N(3) H(17) 3.420 3_657
N(3) H(19) 3.366 3_757
N(4) H(8) 2.920 3_657
N(4) H(12) 2.938 4_555
N(4) H(13) 3.055 4_555
N(5) H(9) 3.242 3_757
C(1) H(16) 3.273 4_455
C(1) H(17) 3.169 3_657
C(2) H(8) 3.259 3_657
C(2) H(12) 3.275 4_555
C(2) H(16) 3.317 4_455
C(2) H(17) 3.449 3_657
C(3) H(6) 3.573 3_657
C(3) H(8) 3.150 3_657
C(3) H(12) 3.272 4_555
C(3) H(17) 3.439 3_657
C(4) H(1) 3.383 2_647
C(4) H(17) 3.149 3_657
C(4) H(20) 3.572 3_757
C(5) H(13) 3.293 4_555
C(5) H(20) 3.300 3_757
C(6) H(3) 3.429 3_657
C(6) H(7) 3.514 3_757
C(6) H(13) 3.234 4_555
C(7) H(7) 3.564 3_757
C(7) H(11) 3.323 3_657
C(7) H(13) 2.985 4_555
C(7) H(18) 3.449 4_555
C(8) H(7) 3.460 3_757
C(8) H(9) 3.464 3_757
C(8) H(18) 3.452 4_555
C(9) H(7) 3.259 3_757
C(9) H(9) 3.254 3_757
C(10) H(7) 3.130 3_757
C(11) H(3) 3.400 3_657
C(11) H(7) 3.273 3_757
C(12) H(19) 3.529 2_746
C(12) H(21) 3.325 3_757
C(13) H(2) 2.891 2_647
C(13) H(16) 3.373 3_757
C(13) H(18) 3.314 2_746
C(13) H(19) 3.171 2_746
C(13) H(21) 3.285 3_757
C(14) H(1) 3.585 4_554
C(14) H(4) 3.516 4_554
C(15) H(2) 3.572 4_654
C(15) H(9) 3.072 3_757
C(15) H(17) 3.530 2_756
C(15) H(20) 3.343 2_756
C(16) H(10) 3.321 2_756
C(16) H(15) 3.308 2_746
C(17) H(3) 3.404 3_757
C(17) H(9) 3.556 3_757
C(17) H(10) 2.985 2_756
C(17) H(15) 3.238 2_746
H(1) N(3) 2.335 2_657
H(1) C(4) 3.383 2_657
H(1) C(14) 3.585 4_555
H(1) H(5) 3.488 4_555
H(1) H(8) 2.927 3_657
H(1) H(10) 3.328 3_657
H(1) H(11) 3.544 2_657
H(1) H(12) 2.792 4_555
H(1) H(16) 3.439 4_455
H(1) H(19) 3.067 4_455
H(2) N(3) 3.367 2_657
H(2) C(13) 2.891 2_657
H(2) C(15) 3.572 4_455
H(2) H(5) 3.414 4_555
H(2) H(9) 2.790 2_657
H(2) H(10) 3.413 2_657
H(2) H(11) 2.189 2_657
H(2) H(12) 3.542 4_555
H(2) H(16) 2.649 4_455
H(2) H(19) 3.019 4_455
H(2) H(21) 3.458 4_455
H(3) C(6) 3.429 3_657
H(3) C(11) 3.400 3_657
H(3) C(17) 3.404 3_757
H(3) H(19) 3.508 3_757
H(3) H(20) 2.960 3_757
H(3) H(21) 3.209 3_757
H(4) N(3) 2.822 2_657
H(4) C(14) 3.516 4_555
H(4) H(11) 2.915 3_657
H(4) H(12) 3.532 4_555
H(4) H(13) 2.730 4_555
H(4) H(18) 3.244 4_555
H(5) N(1) 3.406 4_554
H(5) N(2) 2.915 2_657
H(5) H(1) 3.488 4_554
H(5) H(2) 3.414 4_554
H(5) H(9) 3.505 3_757
H(5) H(18) 3.261 4_555
H(6) C(3) 3.573 3_657
H(6) H(7) 3.479 3_757
H(6) H(15) 3.228 2_746
H(7) C(6) 3.514 3_757
H(7) C(7) 3.564 3_757
H(7) C(8) 3.460 3_757
H(7) C(9) 3.259 3_757
H(7) C(10) 3.130 3_757
H(7) C(11) 3.273 3_757
H(7) H(6) 3.479 3_757
H(7) H(13) 3.269 2_746
H(7) H(15) 3.495 2_746
H(7) H(18) 3.347 2_746
H(7) H(21) 3.239 3_757
H(8) N(1) 3.160 3_657
H(8) N(4) 2.920 3_657
H(8) C(2) 3.259 3_657
H(8) C(3) 3.150 3_657
H(8) H(1) 2.927 3_657
H(8) H(15) 3.398 2_746
H(8) H(16) 3.372 2_746
H(8) H(19) 3.194 2_746
H(9) N(5) 3.242 3_757
H(9) C(8) 3.464 3_757
H(9) C(9) 3.254 3_757
H(9) C(15) 3.072 3_757
H(9) C(17) 3.556 3_757
H(9) H(2) 2.790 2_647
H(9) H(5) 3.505 3_757
H(9) H(14) 2.843 3_757
H(9) H(16) 2.539 3_757
H(9) H(18) 3.140 2_746
H(9) H(19) 3.569 2_746
H(9) H(19) 3.545 3_757
H(9) H(21) 2.755 3_757
H(10) N(3) 3.085 4_544
H(10) C(16) 3.321 2_746
H(10) C(17) 2.985 2_746
H(10) H(1) 3.328 3_657
H(10) H(2) 3.413 2_647
H(10) H(18) 2.805 2_746
H(10) H(19) 2.309 2_746
H(10) H(20) 3.027 2_746
H(11) N(1) 3.031 2_647
H(11) N(3) 3.547 4_544
H(11) C(7) 3.323 3_657
H(11) H(1) 3.544 2_647
H(11) H(2) 2.189 2_647
H(11) H(4) 2.915 3_657
H(11) H(16) 3.426 3_757
H(11) H(21) 3.351 3_757
H(12) N(1) 3.049 4_554
H(12) N(2) 3.347 2_657
H(12) N(3) 3.470 3_657
H(12) N(4) 2.938 4_554
H(12) C(2) 3.275 4_554
H(12) C(3) 3.272 4_554
H(12) H(1) 2.792 4_554
H(12) H(2) 3.542 4_554
H(12) H(4) 3.532 4_554
H(13) N(4) 3.055 4_554
H(13) C(5) 3.293 4_554
H(13) C(6) 3.234 4_554
H(13) C(7) 2.985 4_554
H(13) H(4) 2.730 4_554
H(13) H(7) 3.269 2_756
H(14) N(2) 2.851 2_657
H(14) H(9) 2.843 3_757
H(14) H(20) 3.564 2_756
H(15) C(16) 3.308 2_756
H(15) C(17) 3.238 2_756
H(15) H(6) 3.228 2_756
H(15) H(7) 3.495 2_756
H(15) H(8) 3.398 2_756
H(15) H(17) 2.699 2_756
H(15) H(20) 2.446 2_756
H(16) N(1) 2.966 4_654
H(16) C(1) 3.273 4_654
H(16) C(2) 3.317 4_654
H(16) C(13) 3.373 3_757
H(16) H(1) 3.439 4_654
H(16) H(2) 2.649 4_654
H(16) H(8) 3.372 2_756
H(16) H(9) 2.539 3_757
H(16) H(11) 3.426 3_757
H(17) N(2) 3.384 3_657
H(17) N(3) 3.420 3_657
H(17) C(1) 3.169 3_657
H(17) C(2) 3.449 3_657
H(17) C(3) 3.439 3_657
H(17) C(4) 3.149 3_657
H(17) C(15) 3.530 2_746
H(17) H(15) 2.699 2_746
H(18) C(7) 3.449 4_554
H(18) C(8) 3.452 4_554
H(18) C(13) 3.314 2_756
H(18) H(4) 3.244 4_554
H(18) H(5) 3.261 4_554
H(18) H(7) 3.347 2_756
H(18) H(9) 3.140 2_756
H(18) H(10) 2.805 2_756
H(19) N(1) 3.224 4_654
H(19) N(3) 3.366 3_757
H(19) C(12) 3.529 2_756
H(19) C(13) 3.171 2_756
H(19) H(1) 3.067 4_654
H(19) H(2) 3.019 4_654
H(19) H(3) 3.508 3_757
H(19) H(8) 3.194 2_756
H(19) H(9) 3.569 2_756
H(19) H(9) 3.545 3_757
H(19) H(10) 2.309 2_756
H(20) C(4) 3.572 3_757
H(20) C(5) 3.300 3_757
H(20) C(15) 3.343 2_746
H(20) H(3) 2.960 3_757
H(20) H(10) 3.027 2_756
H(20) H(14) 3.564 2_746
H(20) H(15) 2.446 2_746
H(21) O(1) 2.853 3_757
H(21) C(12) 3.325 3_757
H(21) C(13) 3.285 3_757
H(21) H(2) 3.458 4_654
H(21) H(3) 3.209 3_757
H(21) H(7) 3.239 3_757
H(21) H(9) 2.755 3_757
H(21) H(11) 3.351 3_757

loop_
_geom_hbond_atom_site_label_D
_geom_hbond_atom_site_label_H
_geom_hbond_atom_site_label_A
_geom_hbond_site_symmetry_A
_geom_hbond_distance_DA
_geom_hbond_distance_DH
_geom_hbond_distance_HA
_geom_hbond_angle_DHA
_geom_hbond_publ_flag
N(1) H(1) N(3) 2_657 3.117(3) 0.860 2.335 151.3 no
N(1) H(1) N(4) . 2.746(3) 0.860 2.449 101.0 no

loop_
_geom_torsion_atom_site_label_1
_geom_torsion_atom_site_label_2
_geom_torsion_atom_site_label_3
_geom_torsion_atom_site_label_4
_geom_torsion
C(11) O(1) C(12) C(13) -174.6(2)
C(12) O(1) C(11) C(6) 177.1(2)
C(12) O(1) C(11) C(10) -3.3(3)
C(3) N(4) C(5) C(6) -177.4(2)
C(5) N(4) C(3) C(2) 179.2(2)
C(5) N(4) C(3) C(4) 1.0(3)
C(9) N(5) C(14) C(15) 97.4(4)
C(14) N(5) C(9) C(8) -10.5(4)
C(14) N(5) C(9) C(10) 169.1(3)
C(9) N(5) C(16) C(17) -92.1(4)
C(16) N(5) C(9) C(8) -167.2(3)
C(16) N(5) C(9) C(10) 12.4(4)
C(14) N(5) C(16) C(17) 109.1(4)
C(16) N(5) C(14) C(15) -104.9(4)
N(2) C(1) C(2) N(1) 70(29)
N(2) C(1) C(2) C(3) -109(29)
N(1) C(2) C(3) N(4) 2.5(3)
N(1) C(2) C(3) C(4) -179.2(2)
C(1) C(2) C(3) N(4) -178.7(2)
C(1) C(2) C(3) C(4) -0.4(3)
N(4) C(3) C(4) N(3) 10(4)
C(2) C(3) C(4) N(3) -168(3)
N(4) C(5) C(6) C(7) -3.2(3)
N(4) C(5) C(6) C(11) 176.1(2)
C(5) C(6) C(7) C(8) -179.8(2)
C(5) C(6) C(11) O(1) 0.3(3)
C(5) C(6) C(11) C(10) -179.3(2)
C(7) C(6) C(11) O(1) 179.7(2)
C(7) C(6) C(11) C(10) 0.0(3)
C(11) C(6) C(7) C(8) 0.9(3)
C(6) C(7) C(8) C(9) -0.2(3)
C(7) C(8) C(9) N(5) 178.2(2)
C(7) C(8) C(9) C(10) -1.4(4)
N(5) C(9) C(10) C(11) -177.3(2)
C(8) C(9) C(10) C(11) 2.3(4)
C(9) C(10) C(11) O(1) 178.8(2)
C(9) C(10) C(11) C(6) -1.6(4)
